data_4515848
loop_
_publ_author_name
'Yang, Hui'
'Guo, Feng'
'Lama, Prem'
'Gao, Wen-Yang'
'Wu, Hui'
'Barbour, Leonard J.'
'Zhou, Wei'
'Zhang, Jian'
'Aguila, Briana'
'Ma, Shengqian'

_publ_section_title
;
 Visualizing Structural Transformation and Guest Binding in a Flexible
 Metal-Organic Framework under High Pressure and Room Temperature.
;
_journal_issue 9
_journal_name_full 'ACS central science'
_journal_page_first 1194
_journal_page_last 1200
_journal_paper_doi 10.1021/acscentsci.8b00378
_journal_volume 4
_journal_year 2018
_chemical_formula_sum 'C22 H18 Cd N4 O4'
_chemical_formula_weight 514.80
_space_group_crystal_system orthorhombic
_space_group_IT_number 18
_space_group_name_Hall 'P 2 2ab'
_space_group_name_H-M_alt 'P 21 21 2'
_atom_sites_solution_hydrogens geom
_audit_creation_method SHELXL-2016/6
_cell_angle_alpha 90
_cell_angle_beta 90
_cell_angle_gamma 90
_cell_formula_units_Z 4
_cell_length_a 16.850(4)
_cell_length_b 16.855(4)
_cell_length_c 7.7979(18)
_cell_measurement_reflns_used 9895
_cell_measurement_temperature 298(2)
_cell_measurement_theta_max 24.93
_cell_measurement_theta_min 2.42
_cell_volume 2214.7(9)
_computing_cell_refinement 'Bruker SAINT'
_computing_data_collection 'Bruker APEX2'
_computing_data_reduction 'Bruker SAINT'
_computing_molecular_graphics 'Bruker SHELXTL'
_computing_publication_material 'Bruker SHELXTL'
_computing_structure_refinement 'SHELXL-2016/6 (Sheldrick, 2016)'
_computing_structure_solution 'SHELXL-2016/6 (Sheldrick, 2016)'
_diffrn_ambient_temperature 298(2)
_diffrn_measured_fraction_theta_full 0.999
_diffrn_measured_fraction_theta_max 0.999
_diffrn_measurement_device_type 'Bruker APEX-II CCD'
_diffrn_measurement_method '\f and \w scans'
_diffrn_radiation_type MoK\a
_diffrn_radiation_wavelength 0.71073
_diffrn_reflns_av_R_equivalents 0.1259
_diffrn_reflns_av_unetI/netI 0.0757
_diffrn_reflns_Laue_measured_fraction_full 0.999
_diffrn_reflns_Laue_measured_fraction_max 0.999
_diffrn_reflns_limit_h_max 20
_diffrn_reflns_limit_h_min -20
_diffrn_reflns_limit_k_max 20
_diffrn_reflns_limit_k_min -19
_diffrn_reflns_limit_l_max 9
_diffrn_reflns_limit_l_min -9
_diffrn_reflns_number 32288
_diffrn_reflns_point_group_measured_fraction_full 0.999
_diffrn_reflns_point_group_measured_fraction_max 0.999
_diffrn_reflns_theta_full 25.000
_diffrn_reflns_theta_max 25.014
_diffrn_reflns_theta_min 1.208
_exptl_absorpt_coefficient_mu 1.021
_exptl_crystal_colour colorless
_exptl_crystal_density_diffrn 1.544
_exptl_crystal_description block
_exptl_crystal_F_000 1032
_exptl_crystal_size_max 0.177
_exptl_crystal_size_mid 0.089
_exptl_crystal_size_min 0.078
_refine_diff_density_max 1.163
_refine_diff_density_min -0.694
_refine_diff_density_rms 0.109
_refine_ls_abs_structure_details
;
 Flack x determined using 995 quotients [(I+)-(I-)]/[(I+)+(I-)]
 (Parsons, Flack and Wagner, Acta Cryst. B69 (2013) 249-259).
;
_refine_ls_abs_structure_Flack -0.029(16)
_refine_ls_extinction_method none
_refine_ls_goodness_of_fit_ref 1.161
_refine_ls_hydrogen_treatment constr
_refine_ls_matrix_type full
_refine_ls_number_parameters 229
_refine_ls_number_reflns 3895
_refine_ls_number_restraints 83
_refine_ls_restrained_S_all 1.163
_refine_ls_R_factor_all 0.0919
_refine_ls_R_factor_gt 0.0715
_refine_ls_shift/su_max 0.032
_refine_ls_shift/su_mean 0.001
_refine_ls_structure_factor_coef Fsqd
_refine_ls_weighting_details 'w=1/[\s^2^(Fo^2^)+(0.0409P)^2^+3.6166P] where P=(Fo^2^+2Fc^2^)/3'
_refine_ls_weighting_scheme calc
_refine_ls_wR_factor_gt 0.1171
_refine_ls_wR_factor_ref 0.1231
_reflns_Friedel_coverage 0.739
_reflns_Friedel_fraction_full 0.999
_reflns_Friedel_fraction_max 0.999
_reflns_number_gt 3225
_reflns_number_total 3895
_reflns_threshold_expression 'I > 2\s(I)'
_cod_data_source_file oc8b00378_si_007.cif
_cod_data_source_block ActivatedForm
_cod_original_cell_volume 2214.6(9)
_cod_database_code 4515848
_shelx_shelxl_version_number 2016/6
_shelx_space_group_comment
;
The symmetry employed for this shelxl refinement is uniquely defined
by the following loop, which should always be used as a source of
symmetry information in preference to the above space-group names.
They are only intended as comments.
;
_shelx_estimated_absorpt_t_min 0.840
_shelx_estimated_absorpt_t_max 0.925

loop_
_space_group_symop_operation_xyz
'x, y, z'
'-x, -y, z'
'x+1/2, -y+1/2, -z'
'-x+1/2, y+1/2, -z'

loop_
_atom_site_label
_atom_site_type_symbol
_atom_site_fract_x
_atom_site_fract_y
_atom_site_fract_z
_atom_site_U_iso_or_equiv
_atom_site_adp_type
_atom_site_occupancy
_atom_site_site_symmetry_order
_atom_site_calc_flag
_atom_site_refinement_flags_posn
_atom_site_refinement_flags_adp
Cd1 Cd 0.78251(12) 0.21655(12) 0.52218(9) 0.0448(3) Uani 1 1 d D .
O1 O 0.8152(10) 0.1816(12) 0.7955(12) 0.068(4) Uani 1 1 d . .
O2 O 0.8925(9) 0.1346(11) 0.5971(14) 0.078(6) Uani 1 1 d . .
C1 C 1.2080(7) 0.0975(5) 1.4525(15) 0.083(7) Uani 1 1 d G .
H1 H 1.242627 0.072794 1.528492 0.100 Uiso 1 1 calc R U
C2 C 1.1447(7) 0.0604(5) 1.3630(16) 0.073(6) Uani 1 1 d G .
H2 H 1.130517 0.007203 1.370085 0.088 Uiso 1 1 calc R U
N2 N 1.1067(6) 0.1189(4) 1.2607(12) 0.047(3) Uani 1 1 d DG U
C3 C 1.1466(6) 0.1921(5) 1.2870(13) 0.042(4) Uani 1 1 d G U
N1 N 1.2092(6) 0.1789(5) 1.4055(12) 0.048(4) Uani 1 1 d G U
C4 C 1.136559 0.264330 1.204689 0.059(6) Uani 1 1 d . .
H4A H 1.168064 0.265325 1.102139 0.088 Uiso 1 1 calc R U
H4B H 1.152999 0.306493 1.279448 0.088 Uiso 1 1 calc R U
H4C H 1.081638 0.271172 1.175478 0.088 Uiso 1 1 calc R U
C5 C 1.0481(6) 0.1046(7) 1.1417(11) 0.049(5) Uani 1 1 d DG U
C6 C 0.9714(6) 0.1263(7) 1.1871(9) 0.045(5) Uani 1 1 d G .
H6 H 0.958491 0.134281 1.301757 0.054 Uiso 1 1 calc R U
C7 C 0.9139(5) 0.1361(6) 1.0610(12) 0.041(5) Uani 1 1 d G .
H7 H 0.862523 0.150673 1.091388 0.049 Uiso 1 1 calc R U
C8 C 0.9331(6) 0.1242(7) 0.8896(10) 0.048(4) Uani 1 1 d DG U
C9 C 1.0099(7) 0.1025(8) 0.8443(9) 0.048(4) Uani 1 1 d G .
H9 H 1.022767 0.094488 0.729591 0.057 Uiso 1 1 calc R U
C10 C 1.0674(5) 0.0926(6) 0.9703(13) 0.054(5) Uani 1 1 d G U
H10 H 1.118736 0.078095 0.939959 0.064 Uiso 1 1 calc R U
C11 C 0.8788(9) 0.1466(9) 0.7517(18) 0.038(5) Uani 1 1 d D U
C12 C 0.9390(7) 0.3256(7) 0.4287(12) 0.050(5) Uani 1 1 d G .
H12 H 0.967974 0.310552 0.524873 0.060 Uiso 1 1 calc R U
C13 C 0.9613(6) 0.3845(7) 0.3077(16) 0.056(5) Uani 1 1 d G U
H13 H 1.007425 0.414808 0.310789 0.067 Uiso 1 1 calc R U
N4 N 0.9009(7) 0.3890(6) 0.1812(12) 0.054(5) Uani 1 1 d DG .
C14 C 0.8412(6) 0.3329(7) 0.2239(13) 0.038(4) Uani 1 1 d G U
N3 N 0.8648(7) 0.2937(6) 0.3769(12) 0.035(4) Uani 1 1 d G U
C15 C 0.775320 0.317410 0.113420 0.062(5) Uani 1 1 d . .
H15A H 0.746351 0.272376 0.155413 0.093 Uiso 1 1 calc R U
H15B H 0.794255 0.306551 -0.000295 0.093 Uiso 1 1 calc R U
H15C H 0.741096 0.362930 0.110932 0.093 Uiso 1 1 calc R U
C16 C 0.8908(8) 0.4479(7) 0.0510(13) 0.043(4) Uani 1 1 d DG .
C17 C 0.9139(8) 0.4316(6) -0.1165(16) 0.078(8) Uani 1 1 d G .
H17 H 0.944594 0.387017 -0.139891 0.094 Uiso 1 1 calc R U
C18 C 0.8911(9) 0.4819(8) -0.2489(11) 0.073(7) Uani 1 1 d G .
H18 H 0.906592 0.470957 -0.360922 0.088 Uiso 1 1 calc R U
C19 C 0.8452(7) 0.5485(7) -0.2139(11) 0.043(4) Uani 1 1 d DG U
C20 C 0.8221(7) 0.5648(6) -0.0464(13) 0.047(4) Uani 1 1 d G U
H20 H 0.791416 0.609304 -0.023007 0.056 Uiso 1 1 calc R U
C21 C 0.8449(8) 0.5145(7) 0.0860(10) 0.050(5) Uani 1 1 d G .
H21 H 0.829417 0.525364 0.198026 0.060 Uiso 1 1 calc R U
O4 O 0.8375(11) 0.5908(9) -0.5024(19) 0.096(6) Uani 1 1 d . .
O3 O 0.7685(10) 0.6505(9) -0.3116(15) 0.063(4) Uani 1 1 d . .
C22 C 0.8173(10) 0.6000(11) -0.3537(19) 0.033(4) Uani 1 1 d D U

loop_
_atom_site_aniso_label
_atom_site_aniso_U_11
_atom_site_aniso_U_22
_atom_site_aniso_U_33
_atom_site_aniso_U_23
_atom_site_aniso_U_13
_atom_site_aniso_U_12
Cd1 0.048(2) 0.053(2) 0.0337(4) -0.0017(10) 0.0007(9) 0.0032(6)
O1 0.048(12) 0.109(17) 0.047(5) 0.010(13) 0.003(11) 0.030(6)
O2 0.065(11) 0.133(17) 0.035(6) 0.005(8) -0.002(6) 0.040(11)
C1 0.093(18) 0.075(15) 0.081(14) -0.012(12) -0.053(15) 0.013(13)
C2 0.075(16) 0.045(13) 0.100(17) -0.013(12) -0.024(14) 0.000(13)
N2 0.049(7) 0.039(7) 0.053(6) -0.007(6) 0.002(6) 0.013(6)
C3 0.041(7) 0.034(8) 0.050(7) -0.007(6) 0.010(6) -0.005(6)
N1 0.055(8) 0.041(7) 0.047(5) -0.008(5) -0.010(6) -0.008(7)
C4 0.067(14) 0.055(15) 0.055(11) -0.003(10) -0.005(10) 0.002(11)
C5 0.044(8) 0.052(8) 0.052(8) 0.003(7) -0.010(7) 0.010(7)
C6 0.051(13) 0.042(12) 0.041(10) -0.006(8) 0.005(9) -0.005(10)
C7 0.023(9) 0.061(12) 0.040(10) -0.003(8) -0.004(7) -0.007(8)
C8 0.054(7) 0.046(7) 0.043(6) 0.001(5) -0.003(6) 0.002(6)
C9 0.054(7) 0.046(7) 0.043(6) 0.001(5) -0.003(6) 0.002(6)
C10 0.041(8) 0.059(9) 0.060(7) -0.009(7) -0.003(7) -0.005(7)
C11 0.037(7) 0.029(7) 0.049(6) -0.002(5) -0.002(5) -0.007(6)
C12 0.039(13) 0.056(12) 0.054(13) -0.010(11) -0.001(10) 0.004(9)
C13 0.053(8) 0.051(8) 0.065(8) -0.002(7) -0.003(7) 0.005(7)
N4 0.069(13) 0.042(11) 0.051(10) -0.007(8) -0.004(8) 0.017(9)
C14 0.040(8) 0.037(8) 0.037(7) 0.007(6) 0.010(6) 0.000(7)
N3 0.036(7) 0.034(7) 0.035(6) 0.003(6) 0.004(6) -0.007(6)
C15 0.023(10) 0.074(14) 0.089(12) 0.002(10) 0.003(10) -0.016(11)
C16 0.047(11) 0.034(10) 0.046(11) 0.022(8) -0.007(9) -0.004(8)
C17 0.089(19) 0.09(2) 0.054(14) 0.010(13) 0.026(13) 0.044(15)
C18 0.087(18) 0.077(18) 0.057(13) 0.024(12) 0.027(12) 0.010(14)
C19 0.045(8) 0.046(8) 0.038(7) 0.000(6) 0.002(6) -0.003(7)
C20 0.049(7) 0.040(8) 0.052(8) 0.000(6) -0.005(6) 0.008(6)
C21 0.059(13) 0.058(13) 0.035(10) -0.005(9) 0.010(8) 0.002(11)
O4 0.144(15) 0.096(12) 0.048(9) 0.042(9) 0.013(10) 0.025(10)
O3 0.087(12) 0.066(10) 0.037(7) 0.011(6) -0.001(8) 0.032(8)
C22 0.029(7) 0.031(8) 0.038(7) 0.009(6) -0.015(6) 0.011(6)

loop_
_atom_type_symbol
_atom_type_description
_atom_type_scat_dispersion_real
_atom_type_scat_dispersion_imag
_atom_type_scat_source
C C 0.0033 0.0016 'International Tables Vol C Tables 4.2.6.8 and 6.1.1.4'
H H 0.0000 0.0000 'International Tables Vol C Tables 4.2.6.8 and 6.1.1.4'
N N 0.0061 0.0033 'International Tables Vol C Tables 4.2.6.8 and 6.1.1.4'
O O 0.0106 0.0060 'International Tables Vol C Tables 4.2.6.8 and 6.1.1.4'
Cd Cd -0.8075 1.2024 'International Tables Vol C Tables 4.2.6.8 and 6.1.1.4'

loop_
_geom_angle_atom_site_label_1
_geom_angle_atom_site_label_2
_geom_angle_atom_site_label_3
_geom_angle
_geom_angle_site_symmetry_1
_geom_angle_site_symmetry_3
O3 Cd1 N3 99.4(5) 4_645 .
O3 Cd1 N1 112(2) 4_645 3_457
N3 Cd1 N1 90.7(4) . 3_457
O3 Cd1 O1 132.3(7) 4_645 .
N3 Cd1 O1 118.6(7) . .
N1 Cd1 O1 95.9(19) 3_457 .
O3 Cd1 O2 101.4(6) 4_645 .
N3 Cd1 O2 88.8(6) . .
N1 Cd1 O2 146(2) 3_457 .
O1 Cd1 O2 55.4(4) . .
O3 Cd1 C11 121.3(6) 4_645 .
N3 Cd1 C11 102.7(5) . .
N1 Cd1 C11 121(2) 3_457 .
O1 Cd1 C11 28.1(4) . .
O2 Cd1 C11 27.6(4) . .
C11 O1 Cd1 94.2(8) . .
C11 O2 Cd1 90.0(9) . .
N1 C1 C2 108.0 . .
N1 C1 H1 126.0 . .
C2 C1 H1 126.0 . .
C1 C2 N2 108.0 . .
C1 C2 H2 126.0 . .
N2 C2 H2 126.0 . .
C5 N2 C3 126.1(6) . .
C5 N2 C2 125.4(6) . .
C3 N2 C2 108.0 . .
C4 C3 N2 129.6(3) . .
C4 C3 N1 122.0(3) . .
N2 C3 N1 108.0 . .
C1 N1 C3 108.0 . .
C1 N1 Cd1 135.1(3) . 3_557
C3 N1 Cd1 116.9(3) . 3_557
C3 C4 H4A 109.5 . .
C3 C4 H4B 109.5 . .
H4A C4 H4B 109.5 . .
C3 C4 H4C 109.5 . .
H4A C4 H4C 109.5 . .
H4B C4 H4C 109.5 . .
N2 C5 C6 116.7(8) . .
N2 C5 C10 120.4(8) . .
C6 C5 C10 120.0 . .
C5 C6 C7 120.0 . .
C5 C6 H6 120.0 . .
C7 C6 H6 120.0 . .
C8 C7 C6 120.0 . .
C8 C7 H7 120.0 . .
C6 C7 H7 120.0 . .
C9 C8 C7 120.0 . .
C9 C8 C11 117.6(9) . .
C7 C8 C11 121.6(10) . .
C8 C9 C10 120.0 . .
C8 C9 H9 120.0 . .
C10 C9 H9 120.0 . .
C9 C10 C5 120.0 . .
C9 C10 H10 120.0 . .
C5 C10 H10 120.0 . .
O2 C11 O1 119.5(13) . .
O2 C11 C8 123.7(14) . .
O1 C11 C8 116.8(13) . .
O2 C11 Cd1 62.5(8) . .
O1 C11 Cd1 57.7(7) . .
C8 C11 Cd1 168.8(11) . .
N3 C12 C13 108.0 . .
N3 C12 H12 126.0 . .
C13 C12 H12 126.0 . .
N4 C13 C12 108.0 . .
N4 C13 H13 126.0 . .
C12 C13 H13 126.0 . .
C13 N4 C14 108.0 . .
C13 N4 C16 128.0(10) . .
C14 N4 C16 123.0(10) . .
N4 C14 N3 108.0 . .
N4 C14 C15 122.0(8) . .
N3 C14 C15 129.7(8) . .
C14 N3 C12 108.0 . .
C14 N3 Cd1 121.9(6) . .
C12 N3 Cd1 129.0(6) . .
C14 C15 H15A 109.5 . .
C14 C15 H15B 109.5 . .
H15A C15 H15B 109.5 . .
C14 C15 H15C 109.5 . .
H15A C15 H15C 109.5 . .
H15B C15 H15C 109.5 . .
C17 C16 C21 120.0 . .
C17 C16 N4 119.8(10) . .
C21 C16 N4 119.2(10) . .
C18 C17 C16 120.0 . .
C18 C17 H17 120.0 . .
C16 C17 H17 120.0 . .
C17 C18 C19 120.0 . .
C17 C18 H18 120.0 . .
C19 C18 H18 120.0 . .
C20 C19 C18 120.0 . .
C20 C19 C22 119.3(11) . .
C18 C19 C22 120.6(11) . .
C21 C20 C19 120.0 . .
C21 C20 H20 120.0 . .
C19 C20 H20 120.0 . .
C20 C21 C16 120.0 . .
C20 C21 H21 120.0 . .
C16 C21 H21 120.0 . .
C22 O3 Cd1 114.8(10) . 4_655
O4 C22 O3 122.0(14) . .
O4 C22 C19 122.7(16) . .
O3 C22 C19 115.2(14) . .

loop_
_geom_bond_atom_site_label_1
_geom_bond_atom_site_label_2
_geom_bond_distance
_geom_bond_site_symmetry_2
Cd1 O3 2.162(12) 4_645
Cd1 N3 2.213(8) .
Cd1 N1 2.225(14) 3_457
Cd1 O1 2.279(9) .
Cd1 O2 2.384(12) .
Cd1 C11 2.688(14) .
O1 C11 1.270(17) .
O2 C11 1.244(17) .
C1 N1 1.4200 .
C1 C2 1.4200 .
C1 H1 0.9300 .
C2 N2 1.4200 .
C2 H2 0.9300 .
N2 C5 1.376(10) .
N2 C3 1.4200 .
C3 C4 1.386(8) .
C3 N1 1.4200 .
C4 H4A 0.9600 .
C4 H4B 0.9600 .
C4 H4C 0.9600 .
C5 C6 1.3900 .
C5 C10 1.3900 .
C6 C7 1.3900 .
C6 H6 0.9300 .
C7 C8 1.3900 .
C7 H7 0.9300 .
C8 C9 1.3900 .
C8 C11 1.462(14) .
C9 C10 1.3900 .
C9 H9 0.9300 .
C10 H10 0.9300 .
C12 N3 1.4200 .
C12 C13 1.4200 .
C12 H12 0.9300 .
C13 N4 1.4200 .
C13 H13 0.9300 .
N4 C14 1.4200 .
N4 C16 1.430(9) .
C14 N3 1.4200 .
C14 C15 1.430(8) .
C15 H15A 0.9600 .
C15 H15B 0.9600 .
C15 H15C 0.9600 .
C16 C17 1.3900 .
C16 C21 1.3900 .
C17 C18 1.3900 .
C17 H17 0.9300 .
C18 C19 1.3900 .
C18 H18 0.9300 .
C19 C20 1.3900 .
C19 C22 1.471(14) .
C20 C21 1.3900 .
C20 H20 0.9300 .
C21 H21 0.9300 .
O4 C22 1.22(2) .
O3 C22 1.23(2) .
